data_4079175
loop_
_publ_author_name
'Chicote, Mar\'ia-Teresa'
'Vicente-Hern\'andez, Inmaculada'
'Jones, Peter G.'
'Vicente, Jos\'e'

_publ_section_title
;
 The First Complexes with Two Metallacycles Fused Around a Common Aryl
 Substituent: &#x201C;Akimbo&#x201D; Complexes
;
_journal_issue 17
_journal_name_full Organometallics
_journal_page_first 6252
_journal_paper_doi 10.1021/om300545k
_journal_volume 31
_journal_year 2012
_chemical_formula_sum 'C52 H55.72 F3 N5 O5.36 Pd2 S'
_chemical_formula_weight 1138.36
_chemical_name_systematic
; 
 ? 
;
_space_group_IT_number 2
_symmetry_cell_setting triclinic
_symmetry_space_group_name_Hall '-P 1'
_symmetry_space_group_name_H-M 'P -1'
_atom_sites_solution_hydrogens geom
_atom_sites_solution_primary direct
_atom_sites_solution_secondary difmap
_audit_creation_method SHELXL-97
_cell_angle_alpha 83.369(4)
_cell_angle_beta 89.530(4)
_cell_angle_gamma 86.773(4)
_cell_formula_units_Z 2
_cell_length_a 10.8315(5)
_cell_length_b 11.6081(5)
_cell_length_c 19.9343(8)
_cell_measurement_reflns_used 49517
_cell_measurement_temperature 100(2)
_cell_measurement_theta_max 75.6794
_cell_measurement_theta_min 3.8364
_cell_volume 2485.68(19)
_computing_cell_refinement
; 
CrysAlisPro, Oxford Diffraction Ltd., 
Version 1.171.33.55 (release 05-01-2010 CrysAlis171 .NET) 
(compiled Jan  5 2010,16:28:46) 
;
_computing_data_collection
; 
CrysAlisPro, Oxford Diffraction Ltd., 
Version 1.171.33.55 (release 05-01-2010 CrysAlis171 .NET) 
(compiled Jan  5 2010,16:28:46) 
;
_computing_data_reduction
; 
CrysAlisPro, Oxford Diffraction Ltd., 
Version 1.171.33.55 (release 05-01-2010 CrysAlis171 .NET) 
(compiled Jan  5 2010,16:28:46) 
;
_computing_structure_refinement 'SHELXL-97 (Sheldrick, 1997)'
_computing_structure_solution 'SHELXS-97 (Sheldrick, 1990)'
_diffrn_ambient_temperature 100(2)
_diffrn_detector_area_resol_mean 10.3543
_diffrn_measured_fraction_theta_full 0.998
_diffrn_measured_fraction_theta_max 0.994
_diffrn_measurement_device_type 'Xcalibur, Atlas, Nova'
_diffrn_measurement_method \w-scan
_diffrn_radiation_monochromator mirror
_diffrn_radiation_source 'Nova (Cu) X-ray Source'
_diffrn_radiation_type CuK\a
_diffrn_radiation_wavelength 1.54184
_diffrn_reflns_av_R_equivalents 0.0373
_diffrn_reflns_av_sigmaI/netI 0.0155
_diffrn_reflns_limit_h_max 13
_diffrn_reflns_limit_h_min -13
_diffrn_reflns_limit_k_max 14
_diffrn_reflns_limit_k_min -14
_diffrn_reflns_limit_l_max 24
_diffrn_reflns_limit_l_min -25
_diffrn_reflns_number 66629
_diffrn_reflns_theta_full 75.00
_diffrn_reflns_theta_max 75.87
_diffrn_reflns_theta_min 3.84
_exptl_absorpt_coefficient_mu 6.764
_exptl_absorpt_correction_T_max 0.687
_exptl_absorpt_correction_T_min 0.244
_exptl_absorpt_correction_type analytical
_exptl_absorpt_process_details
; 
CrysAlisPro, Oxford Diffraction Ltd., 
Version 1.171.33.55 (release 05-01-2010 CrysAlis171 .NET) 
(compiled Jan  5 2010,16:28:46) 
;
_exptl_crystal_colour yellow
_exptl_crystal_density_diffrn 1.521
_exptl_crystal_density_meas ?
_exptl_crystal_density_method 'not measured'
_exptl_crystal_description prism
_exptl_crystal_F_000 1161
_exptl_crystal_size_max 0.24
_exptl_crystal_size_mid 0.07
_exptl_crystal_size_min 0.07
_refine_diff_density_max 6.216
_refine_diff_density_min -1.493
_refine_diff_density_rms 0.113
_refine_ls_extinction_method none
_refine_ls_goodness_of_fit_ref 1.026
_refine_ls_hydrogen_treatment 'ordered methyls as rigid groups, others riding'
_refine_ls_matrix_type full
_refine_ls_number_parameters 673
_refine_ls_number_reflns 10316
_refine_ls_number_restraints 75
_refine_ls_restrained_S_all 1.030
_refine_ls_R_factor_all 0.0522
_refine_ls_R_factor_gt 0.0503
_refine_ls_shift/su_max 0.001
_refine_ls_shift/su_mean 0.000
_refine_ls_structure_factor_coef Fsqd
_refine_ls_weighting_details 'calc w=1/[\s^2^(Fo^2^)+(0.0559P)^2^+11.7819P] where P=(Fo^2^+2Fc^2^)/3'
_refine_ls_weighting_scheme calc
_refine_ls_wR_factor_gt 0.1216
_refine_ls_wR_factor_ref 0.1230
_reflns_number_gt 9773
_reflns_number_total 10316
_reflns_threshold_expression >2sigma(I)
_cod_data_source_file om300545k_si_001.cif
_cod_data_source_block ooph_faces
_cod_depositor_comments
;
The following automatic conversions were performed:

'_exptl_crystal_density_meas' value 'not measured' was changed to '?'
- the value is perceived as not measured.

Automatic conversion script
Id: cif_fix_values 3008 2015-01-20 13:52:24Z robertas 
;
_cod_original_cell_volume 2485.67(19)
_cod_database_code 4079175

loop_
_symmetry_equiv_pos_as_xyz
'x, y, z'
'-x, -y, -z'

loop_
_atom_site_label
_atom_site_type_symbol
_atom_site_fract_x
_atom_site_fract_y
_atom_site_fract_z
_atom_site_U_iso_or_equiv
_atom_site_adp_type
_atom_site_occupancy
_atom_site_symmetry_multiplicity
_atom_site_calc_flag
_atom_site_refinement_flags
_atom_site_disorder_assembly
_atom_site_disorder_group
Pd1 Pd 0.50357(3) 0.32799(2) 0.406203(14) 0.02293(9) Uani 1 1 d . . .
Pd2 Pd 0.23047(3) 0.49056(2) 0.632659(14) 0.02371(9) Uani 1 1 d . . .
O1 O 0.3652(3) 0.3984(3) 0.58919(14) 0.0282(6) Uani 1 1 d . . .
O2 O 0.1056(3) 0.6643(3) 0.54441(15) 0.0359(7) Uani 1 1 d . . .
N1 N 0.4662(3) 0.3127(3) 0.50614(17) 0.0255(7) Uani 1 1 d . . .
C11 C 0.3463(4) 0.4264(3) 0.4068(2) 0.0263(8) Uani 1 1 d . . .
C12 C 0.3114(4) 0.4566(3) 0.4717(2) 0.0249(8) Uani 1 1 d . . .
C13 C 0.2100(4) 0.5319(3) 0.4806(2) 0.0260(8) Uani 1 1 d . . .
C14 C 0.1366(4) 0.5724(4) 0.4247(2) 0.0299(9) Uani 1 1 d . . .
H14 H 0.0672 0.6244 0.4298 0.036 Uiso 1 1 calc R . .
C15 C 0.1634(4) 0.5382(4) 0.3621(2) 0.0317(9) Uani 1 1 d . . .
H15 H 0.1107 0.5644 0.3249 0.038 Uiso 1 1 calc R . .
C16 C 0.2680(4) 0.4647(4) 0.3528(2) 0.0292(8) Uani 1 1 d . . .
H16 H 0.2855 0.4410 0.3095 0.035 Uiso 1 1 calc R . .
C17 C 0.3846(4) 0.3904(3) 0.52689(19) 0.0234(7) Uani 1 1 d . . .
C18 C 0.1727(4) 0.5772(3) 0.5468(2) 0.0270(8) Uani 1 1 d . . .
C21 C 0.5194(4) 0.2274(3) 0.5571(2) 0.0252(8) Uani 1 1 d . . .
C22 C 0.4895(4) 0.1128(4) 0.5566(2) 0.0312(9) Uani 1 1 d . . .
H22 H 0.4344 0.0929 0.5235 0.037 Uiso 1 1 calc R . .
C23 C 0.5402(4) 0.0273(4) 0.6045(2) 0.0344(9) Uani 1 1 d . . .
H23 H 0.5191 -0.0509 0.6038 0.041 Uiso 1 1 calc R . .
C24 C 0.6217(4) 0.0541(4) 0.6539(2) 0.0323(9) Uani 1 1 d . . .
C25 C 0.6499(4) 0.1693(4) 0.6544(2) 0.0302(9) Uani 1 1 d . . .
H25 H 0.7042 0.1895 0.6879 0.036 Uiso 1 1 calc R . .
C26 C 0.5990(4) 0.2560(4) 0.6063(2) 0.0274(8) Uani 1 1 d . . .
H26 H 0.6188 0.3345 0.6072 0.033 Uiso 1 1 calc R . .
C27 C 0.6772(6) -0.0415(4) 0.7051(3) 0.0482(13) Uani 1 1 d . . .
N31 N 0.5484(3) 0.3535(3) 0.30522(17) 0.0239(6) Uani 1 1 d . . .
C32 C 0.6321(4) 0.2739(3) 0.2832(2) 0.0240(8) Uani 1 1 d . . .
C33 C 0.6674(4) 0.2791(3) 0.2159(2) 0.0257(8) Uani 1 1 d . . .
H33 H 0.7243 0.2211 0.2021 0.031 Uiso 1 1 calc R . .
C34 C 0.6209(4) 0.3681(3) 0.1679(2) 0.0254(8) Uani 1 1 d . . .
C35 C 0.5418(4) 0.4523(3) 0.1926(2) 0.0274(8) Uani 1 1 d . . .
H35 H 0.5102 0.5168 0.1628 0.033 Uiso 1 1 calc R . .
C36 C 0.5090(4) 0.4428(3) 0.2600(2) 0.0272(8) Uani 1 1 d . . .
H36 H 0.4560 0.5024 0.2753 0.033 Uiso 1 1 calc R . .
C37 C 0.6518(4) 0.3697(4) 0.0931(2) 0.0286(8) Uani 1 1 d . . .
C38 C 0.5482(5) 0.3114(5) 0.0602(3) 0.0468(12) Uani 1 1 d . . .
H38A H 0.5673 0.3077 0.0124 0.070 Uiso 1 1 calc R . .
H38B H 0.4698 0.3566 0.0643 0.070 Uiso 1 1 calc R . .
H38C H 0.5410 0.2325 0.0830 0.070 Uiso 1 1 calc R . .
C39 C 0.6599(6) 0.4945(5) 0.0596(3) 0.0524(14) Uani 1 1 d . . .
H39A H 0.6738 0.4940 0.0110 0.079 Uiso 1 1 calc R . .
H39B H 0.7287 0.5304 0.0793 0.079 Uiso 1 1 calc R . .
H39C H 0.5825 0.5391 0.0671 0.079 Uiso 1 1 calc R . .
C40 C 0.7739(5) 0.3039(5) 0.0811(2) 0.0443(12) Uani 1 1 d . . .
H40A H 0.7942 0.3146 0.0328 0.066 Uiso 1 1 calc R . .
H40B H 0.7667 0.2211 0.0959 0.066 Uiso 1 1 calc R . .
H40C H 0.8394 0.3337 0.1068 0.066 Uiso 1 1 calc R . .
N41 N 0.6611(3) 0.2088(3) 0.40046(17) 0.0237(6) Uani 1 1 d . . .
C42 C 0.6880(4) 0.1881(3) 0.3363(2) 0.0232(7) Uani 1 1 d . . .
C43 C 0.7679(4) 0.0955(3) 0.3225(2) 0.0255(8) Uani 1 1 d . . .
H43 H 0.7838 0.0823 0.2770 0.031 Uiso 1 1 calc R . .
C44 C 0.8247(4) 0.0221(3) 0.3749(2) 0.0267(8) Uani 1 1 d . . .
C45 C 0.7994(4) 0.0477(4) 0.4399(2) 0.0280(8) Uani 1 1 d . . .
H45 H 0.8375 0.0011 0.4772 0.034 Uiso 1 1 calc R . .
C46 C 0.7191(4) 0.1407(3) 0.4509(2) 0.0270(8) Uani 1 1 d . . .
H46 H 0.7044 0.1570 0.4960 0.032 Uiso 1 1 calc R . .
C47 C 0.9092(4) -0.0834(4) 0.3628(2) 0.0300(9) Uani 1 1 d . . .
C48 C 0.9396(5) -0.0877(4) 0.2884(2) 0.0411(11) Uani 1 1 d . . .
H48A H 0.9962 -0.1550 0.2834 0.062 Uiso 1 1 calc R . .
H48B H 0.9788 -0.0164 0.2704 0.062 Uiso 1 1 calc R . .
H48C H 0.8632 -0.0942 0.2633 0.062 Uiso 1 1 calc R . .
C49 C 0.8412(5) -0.1924(4) 0.3898(3) 0.0422(11) Uani 1 1 d . . .
H49A H 0.8289 -0.1939 0.4386 0.063 Uiso 1 1 calc R . .
H49B H 0.8907 -0.2620 0.3804 0.063 Uiso 1 1 calc R . .
H49C H 0.7607 -0.1906 0.3674 0.063 Uiso 1 1 calc R . .
C50 C 1.0303(4) -0.0818(4) 0.4028(3) 0.0382(10) Uani 1 1 d . . .
H50A H 1.0113 -0.0843 0.4511 0.057 Uiso 1 1 calc R . .
H50B H 1.0719 -0.0105 0.3877 0.057 Uiso 1 1 calc R . .
H50C H 1.0845 -0.1494 0.3950 0.057 Uiso 1 1 calc R . .
N51 N 0.2702(3) 0.3819(3) 0.72642(17) 0.0277(7) Uani 1 1 d . . .
C52 C 0.1818(4) 0.3926(4) 0.77352(19) 0.0256(8) Uani 1 1 d . . .
C53 C 0.1725(4) 0.3117(4) 0.8302(2) 0.0292(8) Uani 1 1 d . . .
H53 H 0.1058 0.3189 0.8609 0.035 Uiso 1 1 calc R . .
C54 C 0.2619(4) 0.2197(4) 0.8417(2) 0.0309(9) Uani 1 1 d . A .
C55 C 0.3560(4) 0.2148(4) 0.7932(2) 0.0345(9) Uani 1 1 d . . .
H55 H 0.4207 0.1560 0.7995 0.041 Uiso 1 1 calc R . .
C56 C 0.3551(4) 0.2948(4) 0.7365(2) 0.0322(9) Uani 1 1 d . . .
H56 H 0.4176 0.2873 0.7034 0.039 Uiso 1 1 calc R . .
C57 C 0.2574(4) 0.1306(4) 0.9043(2) 0.0365(10) Uani 1 1 d D . .
C58 C 0.2917(14) 0.0107(7) 0.8878(5) 0.100(5) Uani 0.722(12) 1 d PDU A 1
H58A H 0.2353 -0.0096 0.8534 0.150 Uiso 0.722(12) 1 calc PR A 1
H58B H 0.2857 -0.0445 0.9286 0.150 Uiso 0.722(12) 1 calc PR A 1
H58C H 0.3767 0.0074 0.8706 0.150 Uiso 0.722(12) 1 calc PR A 1
C59 C 0.3474(8) 0.1674(7) 0.9566(3) 0.048(2) Uani 0.722(12) 1 d PD A 1
H59A H 0.3172 0.2419 0.9709 0.072 Uiso 0.722(12) 1 calc PR A 1
H59B H 0.4296 0.1754 0.9362 0.072 Uiso 0.722(12) 1 calc PR A 1
H59C H 0.3526 0.1082 0.9959 0.072 Uiso 0.722(12) 1 calc PR A 1
C60 C 0.1282(7) 0.1334(9) 0.9394(5) 0.070(4) Uani 0.722(12) 1 d PD A 1
H60A H 0.1029 0.2135 0.9463 0.106 Uiso 0.722(12) 1 calc PR A 1
H60B H 0.1332 0.0853 0.9832 0.106 Uiso 0.722(12) 1 calc PR A 1
H60C H 0.0675 0.1030 0.9108 0.106 Uiso 0.722(12) 1 calc PR A 1
C58' C 0.3628(14) 0.0327(15) 0.9020(10) 0.039(4) Uiso 0.278(12) 1 d PDU A 2
H58D H 0.3539 -0.0055 0.8611 0.058 Uiso 0.278(12) 1 calc PR A 2
H58E H 0.3567 -0.0246 0.9418 0.058 Uiso 0.278(12) 1 calc PR A 2
H58F H 0.4434 0.0671 0.9015 0.058 Uiso 0.278(12) 1 calc PR A 2
C59' C 0.263(2) 0.1874(18) 0.9671(9) 0.054(6) Uiso 0.278(12) 1 d PD A 2
H59D H 0.3409 0.2267 0.9680 0.081 Uiso 0.278(12) 1 calc PR A 2
H59E H 0.2596 0.1285 1.0064 0.081 Uiso 0.278(12) 1 calc PR A 2
H59F H 0.1933 0.2443 0.9684 0.081 Uiso 0.278(12) 1 calc PR A 2
C60' C 0.1378(13) 0.0669(15) 0.9007(10) 0.042(5) Uiso 0.278(12) 1 d PD A 2
H60D H 0.1353 0.0331 0.8579 0.063 Uiso 0.278(12) 1 calc PR A 2
H60E H 0.0664 0.1220 0.9034 0.063 Uiso 0.278(12) 1 calc PR A 2
H60F H 0.1351 0.0050 0.9384 0.063 Uiso 0.278(12) 1 calc PR A 2
N61 N 0.1083(3) 0.5613(3) 0.69838(17) 0.0265(7) Uani 1 1 d . . .
C62 C 0.0990(4) 0.4992(4) 0.7604(2) 0.0269(8) Uani 1 1 d . . .
C63 C 0.0226(4) 0.5383(4) 0.8095(2) 0.0278(8) Uani 1 1 d . . .
H63 H 0.0162 0.4922 0.8518 0.033 Uiso 1 1 calc R . .
C64 C -0.0459(4) 0.6444(4) 0.7981(2) 0.0298(9) Uani 1 1 d . . .
C65 C -0.0331(4) 0.7066(4) 0.7344(2) 0.0322(9) Uani 1 1 d . . .
H65 H -0.0768 0.7797 0.7241 0.039 Uiso 1 1 calc R . .
C66 C 0.0423(4) 0.6624(4) 0.6866(2) 0.0297(8) Uani 1 1 d . . .
H66 H 0.0477 0.7056 0.6433 0.036 Uiso 1 1 calc R . .
C67 C -0.1331(4) 0.6905(4) 0.8505(2) 0.0342(9) Uani 1 1 d . . .
C68 C -0.1086(5) 0.8181(4) 0.8574(3) 0.0390(10) Uani 1 1 d . . .
H68A H -0.1675 0.8480 0.8896 0.058 Uiso 1 1 calc R . .
H68B H -0.1187 0.8645 0.8133 0.058 Uiso 1 1 calc R . .
H68C H -0.0241 0.8228 0.8737 0.058 Uiso 1 1 calc R . .
C69 C -0.1217(5) 0.6198(4) 0.9193(3) 0.0404(11) Uani 1 1 d . . .
H69A H -0.1814 0.6515 0.9505 0.061 Uiso 1 1 calc R . .
H69B H -0.0378 0.6234 0.9367 0.061 Uiso 1 1 calc R . .
H69C H -0.1384 0.5388 0.9152 0.061 Uiso 1 1 calc R . .
C70 C -0.2656(5) 0.6839(5) 0.8242(3) 0.0458(12) Uani 1 1 d . . .
H70A H -0.3240 0.7239 0.8527 0.069 Uiso 1 1 calc R . .
H70B H -0.2856 0.6024 0.8256 0.069 Uiso 1 1 calc R . .
H70C H -0.2715 0.7212 0.7776 0.069 Uiso 1 1 calc R . .
S S 0.2402(2) 0.68539(14) 0.14075(10) 0.0407(4) Uani 0.934(7) 1 d PDU B 1
O3 O 0.3452(4) 0.6465(4) 0.1035(2) 0.0566(13) Uani 0.934(7) 1 d PD B 1
O4 O 0.2418(7) 0.6507(5) 0.2112(2) 0.087(2) Uani 0.934(7) 1 d PD B 1
O5 O 0.1240(4) 0.6739(4) 0.1061(3) 0.0538(12) Uani 0.934(7) 1 d PDU B 1
C99 C 0.2498(5) 0.8417(5) 0.1326(3) 0.0361(14) Uani 0.934(7) 1 d PDU B 1
F1 F 0.1581(4) 0.8919(3) 0.1652(3) 0.0659(13) Uani 0.934(7) 1 d PD B 1
F2 F 0.2456(5) 0.8877(4) 0.0689(2) 0.0698(14) Uani 0.934(7) 1 d PDU B 1
F3 F 0.3525(5) 0.8750(5) 0.1586(4) 0.0705(16) Uani 0.934(7) 1 d PDU B 1
S' S 0.211(3) 0.697(3) 0.1563(17) 0.046(7) Uiso 0.066(7) 1 d PU B 2
O3' O 0.317(4) 0.677(4) 0.217(2) 0.025(10) Uiso 0.066(7) 1 d P B 2
O4' O 0.129(6) 0.665(5) 0.147(4) 0.045(12) Uiso 0.066(7) 1 d PU B 2
O5' O 0.334(7) 0.634(6) 0.151(4) 0.063(19) Uiso 0.066(7) 1 d P B 2
C99' C 0.260(10) 0.855(11) 0.109(6) 0.037(10) Uiso 0.066(7) 1 d PU B 2
F1' F 0.163(4) 0.920(4) 0.118(2) 0.038(11) Uiso 0.066(7) 1 d P B 2
F2' F 0.314(6) 0.845(5) 0.067(3) 0.055(12) Uiso 0.066(7) 1 d PU B 2
F3' F 0.356(8) 0.841(6) 0.172(4) 0.041(14) Uiso 0.066(7) 1 d PU B 2
O1W O 0.8547(10) -0.2040(9) 0.5639(5) 0.046(4) Uiso 0.356(14) 1 d P . .

loop_
_atom_site_aniso_label
_atom_site_aniso_U_11
_atom_site_aniso_U_22
_atom_site_aniso_U_33
_atom_site_aniso_U_23
_atom_site_aniso_U_13
_atom_site_aniso_U_12
Pd1 0.02322(15) 0.02116(14) 0.02444(15) -0.00341(10) -0.00090(10) 0.00037(10)
Pd2 0.02539(15) 0.02346(15) 0.02220(15) -0.00242(10) -0.00189(10) -0.00091(11)
O1 0.0298(15) 0.0299(14) 0.0235(14) 0.0006(11) -0.0019(11) 0.0039(12)
O2 0.0450(18) 0.0318(16) 0.0282(15) 0.0004(12) -0.0019(13) 0.0132(14)
N1 0.0284(17) 0.0227(16) 0.0247(16) -0.0008(13) -0.0005(13) 0.0011(13)
C11 0.0261(19) 0.0227(18) 0.030(2) -0.0018(15) -0.0019(16) -0.0018(15)
C12 0.0235(18) 0.0225(18) 0.028(2) -0.0010(15) -0.0047(15) -0.0005(15)
C13 0.027(2) 0.0243(19) 0.0258(19) 0.0010(15) -0.0014(15) -0.0028(15)
C14 0.027(2) 0.030(2) 0.031(2) 0.0027(16) -0.0046(16) 0.0004(16)
C15 0.029(2) 0.037(2) 0.029(2) -0.0006(17) -0.0065(16) -0.0014(17)
C16 0.027(2) 0.032(2) 0.028(2) -0.0030(16) -0.0025(16) -0.0019(16)
C17 0.0224(18) 0.0245(18) 0.0227(18) 0.0004(14) -0.0012(14) -0.0023(14)
C18 0.030(2) 0.0245(19) 0.0258(19) 0.0003(15) -0.0010(16) -0.0008(16)
C21 0.0254(19) 0.0251(19) 0.0240(19) -0.0002(15) -0.0010(15) 0.0037(15)
C22 0.031(2) 0.030(2) 0.033(2) -0.0002(17) -0.0039(17) -0.0031(17)
C23 0.036(2) 0.025(2) 0.041(2) 0.0029(17) -0.0017(19) -0.0035(17)
C24 0.034(2) 0.028(2) 0.032(2) 0.0046(17) 0.0014(17) 0.0052(17)
C25 0.030(2) 0.034(2) 0.027(2) -0.0022(17) -0.0035(16) 0.0022(17)
C26 0.027(2) 0.0245(19) 0.030(2) -0.0017(16) -0.0010(16) 0.0019(15)
C27 0.063(3) 0.033(2) 0.043(3) 0.011(2) -0.015(2) 0.009(2)
N31 0.0236(16) 0.0197(15) 0.0287(17) -0.0037(12) -0.0032(13) -0.0008(12)
C32 0.0224(18) 0.0228(18) 0.0273(19) -0.0048(15) -0.0031(15) -0.0005(14)
C33 0.0267(19) 0.0243(19) 0.0262(19) -0.0045(15) -0.0032(15) 0.0015(15)
C34 0.0235(18) 0.0259(19) 0.0268(19) -0.0020(15) -0.0055(15) -0.0032(15)
C35 0.027(2) 0.0233(19) 0.031(2) 0.0012(15) -0.0060(16) 0.0000(15)
C36 0.0253(19) 0.0218(18) 0.034(2) -0.0020(16) -0.0021(16) -0.0002(15)
C37 0.030(2) 0.031(2) 0.0247(19) -0.0015(16) -0.0054(16) 0.0007(16)
C38 0.042(3) 0.071(4) 0.031(2) -0.011(2) -0.005(2) -0.016(3)
C39 0.086(4) 0.038(3) 0.031(2) 0.003(2) 0.014(3) -0.004(3)
C40 0.041(3) 0.066(3) 0.025(2) -0.004(2) -0.0012(19) 0.009(2)
N41 0.0234(16) 0.0223(15) 0.0259(16) -0.0040(12) -0.0008(13) -0.0021(12)
C42 0.0212(18) 0.0217(18) 0.0271(19) -0.0036(14) -0.0030(14) -0.0025(14)
C43 0.0270(19) 0.0242(19) 0.0256(19) -0.0041(15) -0.0021(15) 0.0001(15)
C44 0.0256(19) 0.0229(18) 0.032(2) -0.0034(15) -0.0055(16) -0.0024(15)
C45 0.029(2) 0.0258(19) 0.028(2) 0.0009(16) -0.0058(16) -0.0022(16)
C46 0.030(2) 0.0258(19) 0.0251(19) -0.0005(15) -0.0031(15) -0.0037(16)
C47 0.027(2) 0.025(2) 0.037(2) -0.0055(17) -0.0083(17) 0.0048(16)
C48 0.041(3) 0.040(3) 0.042(3) -0.011(2) -0.007(2) 0.017(2)
C49 0.039(3) 0.024(2) 0.063(3) -0.004(2) -0.013(2) 0.0013(18)
C50 0.029(2) 0.036(2) 0.050(3) -0.008(2) -0.012(2) 0.0033(18)
N51 0.0307(18) 0.0284(17) 0.0244(16) -0.0049(13) -0.0036(13) -0.0008(14)
C52 0.029(2) 0.029(2) 0.0195(18) -0.0058(15) -0.0023(15) -0.0030(16)
C53 0.035(2) 0.029(2) 0.0237(19) -0.0060(16) -0.0036(16) -0.0002(17)
C54 0.037(2) 0.030(2) 0.027(2) -0.0048(16) -0.0098(17) -0.0013(17)
C55 0.032(2) 0.034(2) 0.037(2) -0.0050(18) -0.0087(18) 0.0041(18)
C56 0.030(2) 0.035(2) 0.032(2) -0.0072(17) -0.0009(17) 0.0007(17)
C57 0.050(3) 0.030(2) 0.029(2) 0.0000(17) -0.0082(19) 0.0009(19)
C58 0.233(17) 0.025(4) 0.041(5) -0.005(3) -0.001(7) 0.008(6)
C59 0.059(5) 0.057(5) 0.027(3) 0.007(3) -0.016(3) -0.007(4)
C60 0.052(5) 0.082(7) 0.067(6) 0.046(5) -0.021(4) -0.019(4)
N61 0.0278(17) 0.0293(17) 0.0235(16) -0.0060(13) -0.0002(13) -0.0052(14)
C62 0.029(2) 0.027(2) 0.0251(19) -0.0035(15) -0.0042(15) -0.0051(16)
C63 0.031(2) 0.0258(19) 0.0264(19) -0.0027(15) -0.0014(16) -0.0025(16)
C64 0.031(2) 0.0251(19) 0.034(2) -0.0045(16) -0.0027(17) -0.0037(16)
C65 0.035(2) 0.025(2) 0.036(2) -0.0012(17) -0.0021(18) -0.0002(17)
C66 0.033(2) 0.0237(19) 0.032(2) -0.0011(16) -0.0033(17) -0.0018(16)
C67 0.035(2) 0.026(2) 0.043(2) -0.0066(18) 0.0045(19) -0.0017(17)
C68 0.045(3) 0.027(2) 0.045(3) -0.0076(19) 0.007(2) 0.0006(19)
C69 0.048(3) 0.032(2) 0.043(3) -0.0087(19) 0.016(2) -0.002(2)
C70 0.033(2) 0.041(3) 0.063(3) -0.007(2) 0.008(2) -0.002(2)
S 0.0592(11) 0.0282(7) 0.0326(8) 0.0024(5) 0.0091(7) 0.0037(6)
O3 0.064(3) 0.056(3) 0.047(3) -0.0080(19) 0.002(2) 0.029(2)
O4 0.151(7) 0.068(3) 0.038(3) 0.012(2) 0.012(3) -0.005(4)
O5 0.056(3) 0.042(2) 0.067(3) -0.018(2) 0.007(2) -0.0143(19)
C99 0.034(3) 0.034(3) 0.040(3) -0.003(3) -0.003(3) -0.002(2)
F1 0.059(2) 0.047(2) 0.096(4) -0.034(2) 0.006(2) 0.0108(17)
F2 0.103(4) 0.044(2) 0.057(3) 0.0208(19) -0.016(2) -0.008(2)
F3 0.051(2) 0.066(4) 0.099(5) -0.022(3) -0.022(3) -0.013(3)

loop_
_atom_type_symbol
_atom_type_description
_atom_type_scat_dispersion_real
_atom_type_scat_dispersion_imag
_atom_type_scat_source
C C 0.0181 0.0091 'International Tables Vol C Tables 4.2.6.8 and 6.1.1.4'
H H 0.0000 0.0000 'International Tables Vol C Tables 4.2.6.8 and 6.1.1.4'
N N 0.0311 0.0180 'International Tables Vol C Tables 4.2.6.8 and 6.1.1.4'
O O 0.0492 0.0322 'International Tables Vol C Tables 4.2.6.8 and 6.1.1.4'
F F 0.0727 0.0534 'International Tables Vol C Tables 4.2.6.8 and 6.1.1.4'
S S 0.3331 0.5567 'International Tables Vol C Tables 4.2.6.8 and 6.1.1.4'
Pd Pd 0.1215 3.9337 'International Tables Vol C Tables 4.2.6.8 and 6.1.1.4'

loop_
_exptl_crystal_face_index_h
_exptl_crystal_face_index_k
_exptl_crystal_face_index_l
_exptl_crystal_face_perp_dist
2 1 0 0.1228
-2 -1 0 0.1146
0 2 1 0.0366
0 -2 -1 0.0374
0 0 -1 0.0301
0 0 1 0.0382

loop_
_geom_angle_atom_site_label_1
_geom_angle_atom_site_label_2
_geom_angle_atom_site_label_3
_geom_angle
C11 Pd1 N1 79.49(15)
C11 Pd1 N31 100.46(15)
N1 Pd1 N31 176.01(13)
C11 Pd1 N41 173.69(14)
N1 Pd1 N41 102.62(13)
N31 Pd1 N41 77.86(13)
C18 Pd2 O1 94.21(14)
C18 Pd2 N61 99.81(16)
O1 Pd2 N61 165.99(12)
C18 Pd2 N51 171.79(15)
O1 Pd2 N51 88.13(12)
N61 Pd2 N51 77.96(13)
C17 O1 Pd2 129.0(3)
C17 N1 C21 116.6(3)
C17 N1 Pd1 116.5(3)
C21 N1 Pd1 126.9(3)
C16 C11 C12 117.9(4)
C16 C11 Pd1 128.1(3)
C12 C11 Pd1 114.0(3)
C13 C12 C11 121.7(4)
C13 C12 C17 125.0(4)
C11 C12 C17 113.0(3)
C12 C13 C14 118.5(4)
C12 C13 C18 125.2(4)
C14 C13 C18 116.3(4)
C15 C14 C13 121.0(4)
C14 C15 C16 120.4(4)
C11 C16 C15 120.3(4)
O1 C17 N1 122.0(4)
O1 C17 C12 123.9(4)
N1 C17 C12 113.8(3)
O2 C18 C13 117.9(4)
O2 C18 Pd2 122.6(3)
C13 C18 Pd2 119.4(3)
C22 C21 C26 119.6(4)
C22 C21 N1 118.2(4)
C26 C21 N1 122.3(4)
C21 C22 C23 120.0(4)
C22 C23 C24 121.2(4)
C25 C24 C23 118.3(4)
C25 C24 C27 121.5(4)
C23 C24 C27 120.1(4)
C24 C25 C26 120.7(4)
C21 C26 C25 120.1(4)
C36 N31 C32 117.1(3)
C36 N31 Pd1 127.0(3)
C32 N31 Pd1 115.8(3)
N31 C32 C33 121.6(4)
N31 C32 C42 115.4(3)
C33 C32 C42 122.8(4)
C32 C33 C34 121.3(4)
C35 C34 C33 115.8(4)
C35 C34 C37 122.5(4)
C33 C34 C37 121.6(4)
C36 C35 C34 120.6(4)
N31 C36 C35 123.3(4)
C40 C37 C34 112.5(3)
C40 C37 C39 107.9(4)
C34 C37 C39 110.7(4)
C40 C37 C38 108.6(4)
C34 C37 C38 107.5(4)
C39 C37 C38 109.7(4)
C46 N41 C42 117.9(3)
C46 N41 Pd1 128.4(3)
C42 N41 Pd1 112.7(3)
N41 C42 C43 121.6(4)
N41 C42 C32 115.1(3)
C43 C42 C32 123.2(4)
C42 C43 C44 120.6(4)
C45 C44 C43 116.7(4)
C45 C44 C47 120.5(4)
C43 C44 C47 122.8(4)
C44 C45 C46 120.5(4)
N41 C46 C45 122.6(4)
C48 C47 C44 112.5(4)
C48 C47 C49 109.2(4)
C44 C47 C49 107.2(4)
C48 C47 C50 109.4(4)
C44 C47 C50 109.5(3)
C49 C47 C50 108.9(4)
C56 N51 C52 118.7(4)
C56 N51 Pd2 126.9(3)
C52 N51 Pd2 113.0(3)
N51 C52 C53 122.1(4)
N51 C52 C62 114.2(4)
C53 C52 C62 123.7(4)
C52 C53 C54 119.7(4)
C53 C54 C55 116.3(4)
C53 C54 C57 121.6(4)
C55 C54 C57 122.1(4)
C56 C55 C54 120.4(4)
N51 C56 C55 122.5(4)
C59' C57 C58 133.3(10)
C59' C57 C54 111.1(9)
C58 C57 C54 111.5(5)
C59' C57 C60' 111.6(12)
C58 C57 C60' 72.2(9)
C54 C57 C60' 107.4(8)
C59' C57 C59 36.7(9)
C58 C57 C59 111.0(6)
C54 C57 C59 107.3(4)
C60' C57 C59 140.6(8)
C59' C57 C60 69.8(10)
C58 C57 C60 109.9(6)
C54 C57 C60 112.0(4)
C60' C57 C60 43.7(7)
C59 C57 C60 104.9(5)
C59' C57 C58' 111.5(11)
C58 C57 C58' 33.4(7)
C54 C57 C58' 110.8(8)
C60' C57 C58' 104.1(10)
C59 C57 C58' 80.2(8)
C60 C57 C58' 132.7(9)
C66 N61 C62 118.2(4)
C66 N61 Pd2 126.4(3)
C62 N61 Pd2 115.4(3)
N61 C62 C63 121.1(4)
N61 C62 C52 116.6(4)
C63 C62 C52 122.1(4)
C62 C63 C64 121.2(4)
C65 C64 C63 116.2(4)
C65 C64 C67 120.6(4)
C63 C64 C67 123.2(4)
C66 C65 C64 120.3(4)
N61 C66 C65 122.9(4)
C69 C67 C64 112.9(4)
C69 C67 C68 109.2(4)
C64 C67 C68 110.0(4)
C69 C67 C70 108.6(4)
C64 C67 C70 106.8(4)
C68 C67 C70 109.2(4)
O4 S O3 116.1(4)
O4 S O5 116.2(4)
O3 S O5 112.1(3)
O4 S C99 104.8(3)
O3 S C99 103.7(3)
O5 S C99 101.6(3)
F2 C99 F3 106.8(6)
F2 C99 F1 107.8(5)
F3 C99 F1 105.3(5)
F2 C99 S 111.9(4)
F3 C99 S 113.3(5)
F1 C99 S 111.4(4)
O4' S' O5' 125(5)
O4' S' O3' 137(5)
O5' S' O3' 55(4)
O4' S' C99' 121(6)
O5' S' C99' 97(5)
O3' S' C99' 100(4)
O5' O3' S' 56(3)
S' O5' O3' 68(4)
F2' C99' F1' 132(10)
F2' C99' F3' 105(10)
F1' C99' F3' 113(8)
F2' C99' S' 112(9)
F1' C99' S' 102(7)
F3' C99' S' 80(6)

loop_
_geom_bond_atom_site_label_1
_geom_bond_atom_site_label_2
_geom_bond_distance
Pd1 C11 1.998(4)
Pd1 N1 2.019(3)
Pd1 N31 2.059(3)
Pd1 N41 2.146(3)
Pd2 C18 1.970(4)
Pd2 O1 2.010(3)
Pd2 N61 2.059(3)
Pd2 N51 2.163(3)
O1 C17 1.271(5)
O2 C18 1.208(5)
N1 C17 1.324(5)
N1 C21 1.434(5)
C11 C16 1.391(6)
C11 C12 1.422(6)
C12 C13 1.388(6)
C12 C17 1.477(5)
C13 C14 1.396(6)
C13 C18 1.519(6)
C14 C15 1.377(6)
C15 C16 1.403(6)
C21 C22 1.388(6)
C21 C26 1.392(6)
C22 C23 1.388(6)
C23 C24 1.400(7)
C24 C25 1.390(6)
C24 C27 1.519(6)
C25 C26 1.400(6)
N31 C36 1.345(5)
N31 C32 1.364(5)
C32 C33 1.388(6)
C32 C42 1.477(5)
C33 C34 1.399(5)
C34 C35 1.392(6)
C34 C37 1.526(6)
C35 C36 1.380(6)
C37 C40 1.520(6)
C37 C39 1.531(6)
C37 C38 1.532(6)
N41 C46 1.342(5)
N41 C42 1.354(5)
C42 C43 1.392(5)
C43 C44 1.393(6)
C44 C45 1.384(6)
C44 C47 1.527(6)
C45 C46 1.385(6)
C47 C48 1.524(7)
C47 C49 1.541(6)
C47 C50 1.543(6)
N51 C56 1.327(6)
N51 C52 1.346(5)
C52 C53 1.389(6)
C52 C62 1.486(6)
C53 C54 1.401(6)
C54 C55 1.402(7)
C54 C57 1.528(6)
C55 C56 1.377(6)
C57 C59' 1.484(13)
C57 C58 1.492(8)
C57 C60' 1.534(12)
C57 C59 1.545(7)
C57 C60 1.560(9)
C57 C58' 1.568(12)
N61 C66 1.338(5)
N61 C62 1.363(5)
C62 C63 1.377(6)
C63 C64 1.398(6)
C64 C65 1.395(6)
C64 C67 1.524(6)
C65 C66 1.376(6)
C67 C69 1.518(7)
C67 C68 1.541(6)
C67 C70 1.541(7)
S O4 1.415(5)
S O3 1.433(4)
S O5 1.460(5)
S C99 1.812(6)
C99 F2 1.320(7)
C99 F3 1.326(7)
C99 F1 1.327(7)
S' O4' 1.01(7)
S' O5' 1.49(8)
S' O3' 1.66(5)
S' C99' 2.06(13)
O3' O5' 1.47(9)
C99' F2' 1.03(12)
C99' F1' 1.28(13)
C99' F3' 1.62(15)
